data_7713132
loop_
_publ_author_name
'Th&#xe9;ron, Benjamin'
'Vaillant-Coindard, Valentin'
'Balan, C&#xe9;dric'
'Rousselin, Yoann'
'Bayardon, J&#xe9;r&#xf4;me'
'Malacea-Kabbara, Raluca'
'Le Gendre, Pierre'

_publ_section_title
;
 Al and Zn phenoxy-amidine complexes for lactide ROP catalysis.
;
_journal_name_full 'Dalton transactions (Cambridge, England : 2003)'
_journal_paper_doi 10.1039/d3dt01216f
_journal_year 2023
_chemical_formula_moiety 'C21 H20 N2 O'
_chemical_formula_sum 'C21 H20 N2 O'
_chemical_formula_weight 316.39
_space_group_crystal_system triclinic
_space_group_IT_number 2
_space_group_name_Hall '-P 1'
_space_group_name_H-M_alt 'P -1'
_atom_sites_solution_hydrogens geom
_atom_sites_solution_primary dual
_audit_creation_date 2022-06-14
_audit_creation_method
;
Olex2 1.5
(compiled 2022.04.07 svn.rca3783a0 for OlexSys, GUI svn.r6498)
;
_audit_update_record
;
2022-06-27 deposited with the CCDC.	2023-05-17 downloaded from the CCDC.
;
_cell_angle_alpha 92.371(2)
_cell_angle_beta 100.401(2)
_cell_angle_gamma 114.782(2)
_cell_formula_units_Z 2
_cell_length_a 8.7993(2)
_cell_length_b 9.5600(3)
_cell_length_c 11.0330(4)
_cell_measurement_reflns_used 6361
_cell_measurement_temperature 110.0(1)
_cell_measurement_theta_max 27.53
_cell_measurement_theta_min 2.37
_cell_volume 821.64(5)
_computing_cell_refinement 'SAINT V8.40B (Bruker, 2016)'
_computing_data_collection 'APEX4 (Bruker, 2021)'
_computing_data_reduction 'SAINT V8.40B (Bruker, 2016)'
_computing_molecular_graphics 'Olex2 1.5 (Dolomanov et al., 2009)'
_computing_publication_material 'Olex2 1.5 (Dolomanov et al., 2009)'
_computing_structure_refinement 'SHELXL 2018/3 (Sheldrick, 2015)'
_computing_structure_solution 'SHELXT 2018/2 (Sheldrick, 2018)'
_diffrn_ambient_temperature 110.0(1)
_diffrn_detector 'CCD Plate'
_diffrn_detector_area_resol_mean '512 x 512'
_diffrn_detector_type APEX2
_diffrn_measured_fraction_theta_full 1.000
_diffrn_measured_fraction_theta_max 0.999
_diffrn_measurement_device '\k-geometry diffractometer'
_diffrn_measurement_device_type 'Nonius APEX-II CCD'
_diffrn_measurement_method '\f and \w scans''
_diffrn_radiation_collimation '0.6 mm'
_diffrn_radiation_monochromator graphite
_diffrn_radiation_probe x-ray
_diffrn_radiation_type 'Mo K\a~1~'
_diffrn_radiation_wavelength 0.71073
_diffrn_radiation_xray_symbol K-L~3~
_diffrn_reflns_av_R_equivalents 0.0220
_diffrn_reflns_av_unetI/netI 0.0173
_diffrn_reflns_Laue_measured_fraction_full 1.000
_diffrn_reflns_Laue_measured_fraction_max 0.999
_diffrn_reflns_limit_h_max 11
_diffrn_reflns_limit_h_min -11
_diffrn_reflns_limit_k_max 12
_diffrn_reflns_limit_k_min -12
_diffrn_reflns_limit_l_max 14
_diffrn_reflns_limit_l_min -14
_diffrn_reflns_number 20523
_diffrn_reflns_point_group_measured_fraction_full 1.000
_diffrn_reflns_point_group_measured_fraction_max 0.999
_diffrn_reflns_theta_full 25.242
_diffrn_reflns_theta_max 27.532
_diffrn_reflns_theta_min 1.893
_diffrn_source 'X-ray tube'
_diffrn_source_current 5.0
_diffrn_source_power 0.1
_diffrn_source_target Mo
_diffrn_source_type 'Siemens KFF Mo 2K-180'
_diffrn_source_voltage 20.0
_diffrn_standards_number 0
_exptl_absorpt_coefficient_mu 0.079
_exptl_absorpt_correction_T_max 0.9583
_exptl_absorpt_correction_T_min 0.8508
_exptl_absorpt_correction_type multi-scan
_exptl_absorpt_process_details
;
SADABS-2016/2 (Bruker,2016) was used for absorption correction.
wR2(int) was 0.0529 before and 0.0389 after correction.
The Ratio of minimum to maximum transmission is 0.8878.
The \l/2 correction factor is Not present.
;
_exptl_crystal_colour 'clear light colourless'
_exptl_crystal_colour_lustre clear
_exptl_crystal_colour_modifier light
_exptl_crystal_colour_primary colourless
_exptl_crystal_density_diffrn 1.279
_exptl_crystal_description prism
_exptl_crystal_F_000 336
_exptl_crystal_recrystallization_method
'The material was recrystallised from a mixture of DCM and pentane  by slow evaporation'
_exptl_crystal_size_max 0.869
_exptl_crystal_size_mid 0.623
_exptl_crystal_size_min 0.525
_refine_diff_density_max 0.296
_refine_diff_density_min -0.218
_refine_diff_density_rms 0.044
_refine_ls_extinction_method none
_refine_ls_goodness_of_fit_ref 1.055
_refine_ls_hydrogen_treatment constr
_refine_ls_matrix_type full
_refine_ls_number_parameters 218
_refine_ls_number_reflns 3792
_refine_ls_number_restraints 0
_refine_ls_restrained_S_all 1.055
_refine_ls_R_factor_all 0.0587
_refine_ls_R_factor_gt 0.0436
_refine_ls_shift/su_max 0.000
_refine_ls_shift/su_mean 0.000
_refine_ls_structure_factor_coef Fsqd
_refine_ls_weighting_details 'w=1/[\s^2^(Fo^2^)+(0.0493P)^2^+0.4217P] where P=(Fo^2^+2Fc^2^)/3'
_refine_ls_weighting_scheme calc
_refine_ls_wR_factor_gt 0.1061
_refine_ls_wR_factor_ref 0.1193
_reflns_Friedel_coverage 0.000
_reflns_number_gt 3047
_reflns_number_total 3792
_reflns_threshold_expression 'I > 2\s(I)'
_cod_data_source_file d3dt01216f2.cif
_cod_data_source_block compound_L5H
_cod_database_code 7713132
_shelx_shelxl_version_number 2018/3
_shelx_space_group_comment
;
The symmetry employed for this shelxl refinement is uniquely defined
by the following loop, which should always be used as a source of
symmetry information in preference to the above space-group names.
They are only intended as comments.
;
_shelx_estimated_absorpt_t_max 0.960
_shelx_estimated_absorpt_t_min 0.934
_olex2_refinement_description
;
1. Fixed Uiso
 At 1.2 times of:
  All C(H) groups, All C(H,H) groups
 At 1.5 times of:
  All O(H) groups
2.a Secondary CH2 refined with riding coordinates:
 C8(H8A,H8B), C9(H9A,H9B), C10(H10A,H10B), C11(H11A,H11B)
2.b Aromatic/amide H refined with riding coordinates:
 C3(H3), C3'(H3'), C4(H4), C4'(H4'), C5(H5), C5'(H5'), C6(H6), C6'(H6'),
 C8'(H8'), C9'(H9'), C10'(H10')
2.c Idealised tetrahedral OH refined as rotating group:
 O1(H1)
;
_olex2_diffrn_ambient_temperature_device 'Oxford Cryosystems'
_olex2_exptl_crystal_mounting_method 'The crystal was mounted on a glass fibre oil'
_olex2_submission_special_instructions 'No special instructions were received'

loop_
_space_group_symop_operation_xyz
'x, y, z'
'-x, -y, -z'

loop_
_atom_site_label
_atom_site_type_symbol
_atom_site_fract_x
_atom_site_fract_y
_atom_site_fract_z
_atom_site_U_iso_or_equiv
_atom_site_adp_type
_atom_site_occupancy
_atom_site_site_symmetry_order
_atom_site_calc_flag
_atom_site_refinement_flags_posn
_atom_site_refinement_flags_adp
_atom_site_refinement_flags_occupancy
_atom_site_disorder_assembly
_atom_site_disorder_group
O1 O 0.15487(14) 0.26186(12) 0.06138(10) 0.0324(3) Uani 1 1 d . . . . .
H1 H 0.200615 0.358616 0.061356 0.049 Uiso 1 1 calc R U . . .
N1 N 0.40138(14) 0.49755(13) 0.22910(11) 0.0246(3) Uani 1 1 d . . . . .
N2 N 0.59358(14) 0.74230(13) 0.21466(11) 0.0236(3) Uani 1 1 d . . . . .
C1 C 0.36117(16) 0.34442(15) 0.25474(13) 0.0233(3) Uani 1 1 d . . . . .
C1' C 0.70203(16) 0.54863(14) 0.22694(12) 0.0191(3) Uani 1 1 d . . . . .
C2 C 0.22846(17) 0.22557(16) 0.16853(13) 0.0246(3) Uani 1 1 d . . . . .
C2' C 0.84993(16) 0.60977(14) 0.32604(12) 0.0190(3) Uani 1 1 d . . . . .
C3 C 0.17036(18) 0.07163(17) 0.18859(15) 0.0302(3) Uani 1 1 d . . . . .
H3 H 0.082773 -0.007973 0.127787 0.036 Uiso 1 1 calc R U . . .
C3' C 0.86317(17) 0.70271(16) 0.43454(13) 0.0242(3) Uani 1 1 d . . . . .
H3' H 0.771873 0.728652 0.441900 0.029 Uiso 1 1 calc R U . . .
C4 C 0.2409(2) 0.03442(18) 0.29803(16) 0.0344(4) Uani 1 1 d . . . . .
H4 H 0.200075 -0.070871 0.313143 0.041 Uiso 1 1 calc R U . . .
C4' C 1.0063(2) 0.75531(17) 0.52868(14) 0.0317(3) Uani 1 1 d . . . . .
H4' H 1.012952 0.816816 0.601092 0.038 Uiso 1 1 calc R U . . .
C5 C 0.3703(2) 0.15009(19) 0.38509(16) 0.0342(4) Uani 1 1 d . . . . .
H5 H 0.418145 0.124124 0.460116 0.041 Uiso 1 1 calc R U . . .
C5' C 1.14384(19) 0.71929(18) 0.51945(15) 0.0327(3) Uani 1 1 d . . . . .
H5' H 1.242581 0.756543 0.585428 0.039 Uiso 1 1 calc R U . . .
C6 C 0.43125(18) 0.30467(17) 0.36355(14) 0.0284(3) Uani 1 1 d . . . . .
H6 H 0.521251 0.383468 0.423585 0.034 Uiso 1 1 calc R U . . .
C6' C 1.13542(17) 0.63124(17) 0.41616(14) 0.0279(3) Uani 1 1 d . . . . .
H6' H 1.229150 0.608231 0.410387 0.033 Uiso 1 1 calc R U . . .
C7 C 0.55719(16) 0.59303(15) 0.22602(12) 0.0205(3) Uani 1 1 d . . . . .
C7' C 0.98888(16) 0.57337(15) 0.31709(12) 0.0216(3) Uani 1 1 d . . . . .
C8 C 0.46346(18) 0.80150(16) 0.20934(14) 0.0269(3) Uani 1 1 d . . . . .
H8A H 0.421473 0.792372 0.287402 0.032 Uiso 1 1 calc R U . . .
H8B H 0.364929 0.744666 0.138720 0.032 Uiso 1 1 calc R U . . .
C8' C 0.97634(18) 0.47708(17) 0.21183(13) 0.0269(3) Uani 1 1 d . . . . .
H8' H 1.069813 0.454098 0.205097 0.032 Uiso 1 1 calc R U . . .
C9 C 0.75575(17) 0.86026(15) 0.19356(14) 0.0260(3) Uani 1 1 d . . . . .
H9A H 0.805857 0.814535 0.139224 0.031 Uiso 1 1 calc R U . . .
H9B H 0.840047 0.910180 0.273002 0.031 Uiso 1 1 calc R U . . .
C9' C 0.83191(19) 0.41678(17) 0.11987(13) 0.0283(3) Uani 1 1 d . . . . .
H9' H 0.824394 0.350467 0.050255 0.034 Uiso 1 1 calc R U . . .
C10 C 0.5590(2) 0.97077(19) 0.19162(19) 0.0410(4) Uani 1 1 d . . . . .
H10A H 0.482234 1.005387 0.137490 0.049 Uiso 1 1 calc R U . . .
H10B H 0.606239 1.038360 0.272523 0.049 Uiso 1 1 calc R U . . .
C10' C 0.69281(17) 0.45217(15) 0.12722(13) 0.0232(3) Uani 1 1 d . . . . .
H10' H 0.592206 0.408929 0.062712 0.028 Uiso 1 1 calc R U . . .
C11 C 0.7021(2) 0.9747(2) 0.13063(17) 0.0389(4) Uani 1 1 d . . . . .
H11A H 0.659965 0.941924 0.039916 0.047 Uiso 1 1 calc R U . . .
H11B H 0.798412 1.080092 0.145686 0.047 Uiso 1 1 calc R U . . .

loop_
_atom_site_aniso_label
_atom_site_aniso_U_11
_atom_site_aniso_U_22
_atom_site_aniso_U_33
_atom_site_aniso_U_23
_atom_site_aniso_U_13
_atom_site_aniso_U_12
O1 0.0319(6) 0.0262(5) 0.0326(6) 0.0014(4) 0.0046(4) 0.0075(5)
N1 0.0172(5) 0.0209(6) 0.0349(6) 0.0013(5) 0.0053(5) 0.0078(5)
N2 0.0167(5) 0.0198(5) 0.0347(6) 0.0011(5) 0.0062(5) 0.0082(4)
C1 0.0164(6) 0.0222(6) 0.0336(7) 0.0031(5) 0.0116(5) 0.0081(5)
C1' 0.0162(6) 0.0165(6) 0.0246(6) 0.0033(5) 0.0069(5) 0.0062(5)
C2 0.0202(6) 0.0242(7) 0.0315(7) 0.0031(5) 0.0125(5) 0.0088(5)
C2' 0.0176(6) 0.0167(6) 0.0224(6) 0.0048(5) 0.0068(5) 0.0060(5)
C3 0.0234(7) 0.0220(7) 0.0435(9) 0.0016(6) 0.0155(6) 0.0053(6)
C3' 0.0244(7) 0.0232(7) 0.0253(7) 0.0015(5) 0.0070(5) 0.0101(5)
C4 0.0306(8) 0.0252(7) 0.0551(10) 0.0148(7) 0.0248(7) 0.0126(6)
C4' 0.0363(8) 0.0267(7) 0.0254(7) -0.0004(6) 0.0025(6) 0.0093(6)
C5 0.0308(8) 0.0401(9) 0.0424(9) 0.0167(7) 0.0174(7) 0.0210(7)
C5' 0.0243(7) 0.0308(8) 0.0326(8) 0.0065(6) -0.0026(6) 0.0051(6)
C6 0.0203(6) 0.0312(7) 0.0345(8) 0.0047(6) 0.0080(6) 0.0111(6)
C6' 0.0192(6) 0.0298(7) 0.0346(8) 0.0137(6) 0.0067(6) 0.0094(6)
C7 0.0174(6) 0.0199(6) 0.0227(6) -0.0012(5) 0.0032(5) 0.0075(5)
C7' 0.0180(6) 0.0221(6) 0.0266(7) 0.0094(5) 0.0085(5) 0.0086(5)
C8 0.0226(7) 0.0267(7) 0.0344(8) 0.0007(6) 0.0048(6) 0.0143(6)
C8' 0.0273(7) 0.0324(7) 0.0314(7) 0.0095(6) 0.0135(6) 0.0196(6)
C9 0.0215(6) 0.0182(6) 0.0374(8) 0.0032(5) 0.0092(6) 0.0068(5)
C9' 0.0358(8) 0.0295(7) 0.0271(7) 0.0017(6) 0.0112(6) 0.0197(6)
C10 0.0413(9) 0.0326(8) 0.0621(11) 0.0148(8) 0.0191(8) 0.0246(7)
C10' 0.0230(6) 0.0207(6) 0.0243(7) 0.0004(5) 0.0035(5) 0.0089(5)
C11 0.0392(9) 0.0364(9) 0.0504(10) 0.0189(7) 0.0174(7) 0.0209(7)

loop_
_atom_type_symbol
_atom_type_description
_atom_type_scat_dispersion_real
_atom_type_scat_dispersion_imag
_atom_type_scat_source
C C 0.0033 0.0016 'International Tables Vol C Tables 4.2.6.8 and 6.1.1.4'
H H 0.0000 0.0000 'International Tables Vol C Tables 4.2.6.8 and 6.1.1.4'
N N 0.0061 0.0033 'International Tables Vol C Tables 4.2.6.8 and 6.1.1.4'
O O 0.0106 0.0060 'International Tables Vol C Tables 4.2.6.8 and 6.1.1.4'

loop_
_geom_angle_atom_site_label_1
_geom_angle_atom_site_label_2
_geom_angle_atom_site_label_3
_geom_angle
_geom_angle_site_symmetry_1
_geom_angle_site_symmetry_3
_geom_angle_publ_flag
C2 O1 H1 109.5 . . ?
C7 N1 C1 120.92(11) . . ?
C7 N2 C8 121.89(11) . . ?
C7 N2 C9 125.92(11) . . ?
C9 N2 C8 111.90(11) . . ?
C2 C1 N1 116.43(12) . . ?
C6 C1 N1 124.95(13) . . ?
C6 C1 C2 118.30(13) . . ?
C2' C1' C7 121.17(11) . . ?
C10' C1' C2' 120.12(11) . . ?
C10' C1' C7 118.66(11) . . ?
O1 C2 C1 119.51(12) . . ?
O1 C2 C3 119.15(13) . . ?
C3 C2 C1 121.34(14) . . ?
C3' C2' C1' 122.79(11) . . ?
C3' C2' C7' 118.57(12) . . ?
C7' C2' C1' 118.63(11) . . ?
C2 C3 H3 120.3 . . ?
C2 C3 C4 119.49(14) . . ?
C4 C3 H3 120.3 . . ?
C2' C3' H3' 119.7 . . ?
C4' C3' C2' 120.58(13) . . ?
C4' C3' H3' 119.7 . . ?
C3 C4 H4 120.0 . . ?
C5 C4 C3 120.09(14) . . ?
C5 C4 H4 120.0 . . ?
C3' C4' H4' 119.6 . . ?
C3' C4' C5' 120.73(14) . . ?
C5' C4' H4' 119.6 . . ?
C4 C5 H5 119.8 . . ?
C4 C5 C6 120.34(15) . . ?
C6 C5 H5 119.8 . . ?
C4' C5' H5' 120.0 . . ?
C6' C5' C4' 120.08(13) . . ?
C6' C5' H5' 120.0 . . ?
C1 C6 C5 120.41(14) . . ?
C1 C6 H6 119.8 . . ?
C5 C6 H6 119.8 . . ?
C5' C6' H6' 119.5 . . ?
C5' C6' C7' 120.93(13) . . ?
C7' C6' H6' 119.5 . . ?
N1 C7 N2 118.95(12) . . ?
N1 C7 C1' 125.09(12) . . ?
N2 C7 C1' 115.86(11) . . ?
C6' C7' C2' 119.12(13) . . ?
C8' C7' C2' 119.57(12) . . ?
C8' C7' C6' 121.29(12) . . ?
N2 C8 H8A 111.1 . . ?
N2 C8 H8B 111.1 . . ?
N2 C8 C10 103.47(11) . . ?
H8A C8 H8B 109.0 . . ?
C10 C8 H8A 111.1 . . ?
C10 C8 H8B 111.1 . . ?
C7' C8' H8' 119.6 . . ?
C9' C8' C7' 120.71(12) . . ?
C9' C8' H8' 119.6 . . ?
N2 C9 H9A 111.2 . . ?
N2 C9 H9B 111.2 . . ?
N2 C9 C11 102.83(11) . . ?
H9A C9 H9B 109.1 . . ?
C11 C9 H9A 111.2 . . ?
C11 C9 H9B 111.2 . . ?
C8' C9' H9' 119.8 . . ?
C8' C9' C10' 120.41(13) . . ?
C10' C9' H9' 119.8 . . ?
C8 C10 H10A 110.9 . . ?
C8 C10 H10B 110.9 . . ?
H10A C10 H10B 108.9 . . ?
C11 C10 C8 104.44(12) . . ?
C11 C10 H10A 110.9 . . ?
C11 C10 H10B 110.9 . . ?
C1' C10' C9' 120.52(12) . . ?
C1' C10' H10' 119.7 . . ?
C9' C10' H10' 119.7 . . ?
C9 C11 C10 103.21(13) . . ?
C9 C11 H11A 111.1 . . ?
C9 C11 H11B 111.1 . . ?
C10 C11 H11A 111.1 . . ?
C10 C11 H11B 111.1 . . ?
H11A C11 H11B 109.1 . . ?

loop_
_geom_bond_atom_site_label_1
_geom_bond_atom_site_label_2
_geom_bond_distance
_geom_bond_site_symmetry_2
_geom_bond_publ_flag
O1 H1 0.8400 . ?
O1 C2 1.3723(18) . ?
N1 C1 1.4087(17) . ?
N1 C7 1.2978(17) . ?
N2 C7 1.3419(17) . ?
N2 C8 1.4684(16) . ?
N2 C9 1.4680(17) . ?
C1 C2 1.399(2) . ?
C1 C6 1.390(2) . ?
C1' C2' 1.4235(18) . ?
C1' C7 1.5013(17) . ?
C1' C10' 1.3743(18) . ?
C2 C3 1.383(2) . ?
C2' C3' 1.4180(18) . ?
C2' C7' 1.4224(17) . ?
C3 H3 0.9500 . ?
C3 C4 1.386(2) . ?
C3' H3' 0.9500 . ?
C3' C4' 1.368(2) . ?
C4 H4 0.9500 . ?
C4 C5 1.380(2) . ?
C4' H4' 0.9500 . ?
C4' C5' 1.409(2) . ?
C5 H5 0.9500 . ?
C5 C6 1.392(2) . ?
C5' H5' 0.9500 . ?
C5' C6' 1.360(2) . ?
C6 H6 0.9500 . ?
C6' H6' 0.9500 . ?
C6' C7' 1.4165(19) . ?
C7' C8' 1.4101(19) . ?
C8 H8A 0.9900 . ?
C8 H8B 0.9900 . ?
C8 C10 1.519(2) . ?
C8' H8' 0.9500 . ?
C8' C9' 1.360(2) . ?
C9 H9A 0.9900 . ?
C9 H9B 0.9900 . ?
C9 C11 1.510(2) . ?
C9' H9' 0.9500 . ?
C9' C10' 1.4142(19) . ?
C10 H10A 0.9900 . ?
C10 H10B 0.9900 . ?
C10 C11 1.519(2) . ?
C10' H10' 0.9500 . ?
C11 H11A 0.9900 . ?
C11 H11B 0.9900 . ?

loop_
_geom_hbond_atom_site_label_D
_geom_hbond_atom_site_label_H
_geom_hbond_atom_site_label_A
_geom_hbond_distance_DH
_geom_hbond_distance_HA
_geom_hbond_distance_DA
_geom_hbond_angle_DHA
_geom_hbond_site_symmetry_A
_geom_hbond_publ_flag
O1 H1 N1 0.84 2.23 2.7045(15) 116.2 . yes

loop_
_geom_torsion_atom_site_label_1
_geom_torsion_atom_site_label_2
_geom_torsion_atom_site_label_3
_geom_torsion_atom_site_label_4
_geom_torsion
_geom_torsion_site_symmetry_1
_geom_torsion_site_symmetry_2
_geom_torsion_site_symmetry_3
_geom_torsion_site_symmetry_4
_geom_torsion_publ_flag
O1 C2 C3 C4 -178.30(12) . . . . ?
N1 C1 C2 O1 4.93(18) . . . . ?
N1 C1 C2 C3 -175.52(12) . . . . ?
N1 C1 C6 C5 173.53(13) . . . . ?
N2 C8 C10 C11 25.23(17) . . . . ?
N2 C9 C11 C10 34.25(16) . . . . ?
C1 N1 C7 N2 -172.87(12) . . . . ?
C1 N1 C7 C1' 10.8(2) . . . . ?
C1 C2 C3 C4 2.1(2) . . . . ?
C1' C2' C3' C4' 178.25(13) . . . . ?
C1' C2' C7' C6' -178.86(12) . . . . ?
C1' C2' C7' C8' -0.66(18) . . . . ?
C2 C1 C6 C5 0.2(2) . . . . ?
C2 C3 C4 C5 -1.2(2) . . . . ?
C2' C1' C7 N1 -117.34(15) . . . . ?
C2' C1' C7 N2 66.23(17) . . . . ?
C2' C1' C10' C9' -2.1(2) . . . . ?
C2' C3' C4' C5' 0.5(2) . . . . ?
C2' C7' C8' C9' -1.0(2) . . . . ?
C3 C4 C5 C6 -0.2(2) . . . . ?
C3' C2' C7' C6' -0.20(18) . . . . ?
C3' C2' C7' C8' 178.00(12) . . . . ?
C3' C4' C5' C6' 0.0(2) . . . . ?
C4 C5 C6 C1 0.7(2) . . . . ?
C4' C5' C6' C7' -0.5(2) . . . . ?
C5' C6' C7' C2' 0.6(2) . . . . ?
C5' C6' C7' C8' -177.53(13) . . . . ?
C6 C1 C2 O1 178.82(12) . . . . ?
C6 C1 C2 C3 -1.63(19) . . . . ?
C6' C7' C8' C9' 177.11(13) . . . . ?
C7 N1 C1 C2 -126.45(14) . . . . ?
C7 N1 C1 C6 60.12(19) . . . . ?
C7 N2 C8 C10 -177.89(13) . . . . ?
C7 N2 C9 C11 154.58(14) . . . . ?
C7 C1' C2' C3' 6.34(19) . . . . ?
C7 C1' C2' C7' -175.05(11) . . . . ?
C7 C1' C10' C9' 175.23(12) . . . . ?
C7' C2' C3' C4' -0.4(2) . . . . ?
C7' C8' C9' C10' 1.2(2) . . . . ?
C8 N2 C7 N1 1.8(2) . . . . ?
C8 N2 C7 C1' 178.50(12) . . . . ?
C8 N2 C9 C11 -19.39(16) . . . . ?
C8 C10 C11 C9 -37.36(18) . . . . ?
C8' C9' C10' C1' 0.4(2) . . . . ?
C9 N2 C7 N1 -171.57(13) . . . . ?
C9 N2 C7 C1' 5.09(19) . . . . ?
C9 N2 C8 C10 -3.64(16) . . . . ?
C10' C1' C2' C3' -176.38(12) . . . . ?
C10' C1' C2' C7' 2.23(18) . . . . ?
C10' C1' C7 N1 65.34(18) . . . . ?
C10' C1' C7 N2 -111.09(14) . . . . ?
